data_7239405
loop_
_publ_author_name
'Soria, Lorena'
'Ovejero, Paloma'
'Cano, Mercedes'
'Heras, Jos\'e Vicente'
'Torres, M. Rosario'
'Claramunt, Rosa'
'Cornago, Pilar'

_publ_section_title
;
 Coordination behaviour of new dipyridylpyrazole ligands towards ZnCl2and
 PdCl2fragments. Crystalline structural characterization and multinuclear
 NMR studies as evidence of linkage and conformational isomers
;
_journal_issue 18
_journal_name_full 'RSC Adv.'
_journal_page_first 9383
_journal_paper_doi 10.1039/C3RA45821K
_journal_volume 4
_journal_year 2014
_chemical_formula_sum 'C21 H16 Cl4 N4 O Pd'
_chemical_formula_weight 588.58
_space_group_IT_number 15
_space_group_name_Hall '-C 2yc'
_space_group_name_H-M_alt 'C 1 2/c 1'
_symmetry_cell_setting monoclinic
_symmetry_space_group_name_H-M 'C 1 2/c 1'
_atom_sites_solution_hydrogens geom
_atom_sites_solution_primary direct
_atom_sites_solution_secondary difmap
_audit_creation_method SHELXL-97
_cell_angle_alpha 90.00
_cell_angle_beta 96.969(3)
_cell_angle_gamma 90.00
_cell_formula_units_Z 8
_cell_length_a 11.6930(11)
_cell_length_b 13.8330(11)
_cell_length_c 28.947(3)
_cell_measurement_reflns_used 3066
_cell_measurement_temperature 296(2)
_cell_measurement_theta_max 21.82
_cell_measurement_theta_min 2.33
_cell_volume 4647.6(7)
_computing_cell_refinement 'Bruker SMART'
_computing_data_collection 'Bruker SMART'
_computing_data_reduction 'Bruker SAINT'
_computing_molecular_graphics 'Bruker SHELXTL'
_computing_publication_material 'Bruker SHELXTL'
_computing_structure_refinement 'SHELXL-97 (Sheldrick, 1997)'
_computing_structure_solution 'SHELXS-97 (Sheldrick, 1990)'
_diffrn_ambient_temperature 296(2)
_diffrn_measured_fraction_theta_full 1.000
_diffrn_measured_fraction_theta_max 1.000
_diffrn_measurement_device_type 'CCD area detector'
_diffrn_measurement_method 'phi and omega scans'
_diffrn_radiation_monochromator graphite
_diffrn_radiation_source 'fine-focus sealed tube'
_diffrn_radiation_type MoK\a
_diffrn_radiation_wavelength 0.71073
_diffrn_reflns_av_R_equivalents 0.0741
_diffrn_reflns_av_sigmaI/netI 0.0923
_diffrn_reflns_limit_h_max 12
_diffrn_reflns_limit_h_min -14
_diffrn_reflns_limit_k_max 17
_diffrn_reflns_limit_k_min -17
_diffrn_reflns_limit_l_max 36
_diffrn_reflns_limit_l_min -33
_diffrn_reflns_number 20530
_diffrn_reflns_theta_full 27.00
_diffrn_reflns_theta_max 27.00
_diffrn_reflns_theta_min 1.42
_exptl_absorpt_coefficient_mu 1.280
_exptl_absorpt_correction_type none
_exptl_crystal_colour yellow
_exptl_crystal_density_diffrn 1.682
_exptl_crystal_density_method 'not measured'
_exptl_crystal_description prismatic
_exptl_crystal_F_000 2336
_exptl_crystal_size_max 0.17
_exptl_crystal_size_mid 0.16
_exptl_crystal_size_min 0.03
_refine_diff_density_max 1.116
_refine_diff_density_min -1.015
_refine_diff_density_rms 0.109
_refine_ls_extinction_method none
_refine_ls_goodness_of_fit_ref 0.998
_refine_ls_hydrogen_treatment constr
_refine_ls_matrix_type full
_refine_ls_number_parameters 269
_refine_ls_number_reflns 5082
_refine_ls_number_restraints 3
_refine_ls_restrained_S_all 0.999
_refine_ls_R_factor_all 0.1027
_refine_ls_R_factor_gt 0.0513
_refine_ls_shift/su_max 0.001
_refine_ls_shift/su_mean 0.000
_refine_ls_structure_factor_coef Fsqd
_refine_ls_weighting_details 'calc w=1/[\s^2^(Fo^2^)+(0.0670P)^2^+0.0000P] where P=(Fo^2^+2Fc^2^)/3'
_refine_ls_weighting_scheme calc
_refine_ls_wR_factor_gt 0.1330
_refine_ls_wR_factor_ref 0.1487
_reflns_number_gt 2766
_reflns_number_total 5082
_reflns_threshold_expression >2sigma(I)
_cod_data_source_file c3ra45821k.txt
_cod_data_source_block C21H16Cl4N4O1Pd1
_cod_depositor_comments
;
The following automatic conversions were performed:

data item '_symmetry_cell_setting' value 'Monoclinic' was changed to
'monoclinic' in accordance with the
/home/saulius/struct/COD-crude-data/automatic-downloads/DataCite-retrospective/RSC/depositions/lib/dictionaries/cif_core.dic
dictionary named 'cif_core.dic' version 2.4.2 last updated on
2011-04-26.

Automatic conversion script
Id: cif_fix_values 6909 2019-04-08 15:41:33Z antanas 
;
_cod_original_sg_symbol_H-M C2/c
_cod_database_code 7239405

loop_
_symmetry_equiv_pos_as_xyz
'x, y, z'
'-x, y, -z+1/2'
'x+1/2, y+1/2, z'
'-x+1/2, y+1/2, -z+1/2'
'-x, -y, -z'
'x, -y, z-1/2'
'-x+1/2, -y+1/2, -z'
'x+1/2, -y+1/2, z-1/2'

loop_
_atom_site_label
_atom_site_type_symbol
_atom_site_fract_x
_atom_site_fract_y
_atom_site_fract_z
_atom_site_U_iso_or_equiv
_atom_site_adp_type
_atom_site_occupancy
_atom_site_symmetry_multiplicity
_atom_site_calc_flag
_atom_site_refinement_flags
_atom_site_disorder_assembly
_atom_site_disorder_group
Pd1 Pd 0.19330(4) 0.77970(3) 0.442113(16) 0.03877(17) Uani 1 1 d . . .
Cl1 Cl 0.02441(14) 0.78393(12) 0.47437(6) 0.0562(5) Uani 1 1 d . . .
N2 N 0.3445(4) 0.7950(3) 0.41404(16) 0.0377(12) Uani 1 1 d . . .
O1 O 0.8700(4) 0.6535(5) 0.28992(17) 0.0834(17) Uani 1 1 d . . .
Cl2 Cl 0.15483(14) 0.62273(12) 0.42152(6) 0.0545(4) Uani 1 1 d . . .
N1 N 0.4166(4) 0.7408(3) 0.39120(17) 0.0411(12) Uani 1 1 d . . .
N1'' N 0.2357(4) 0.9188(3) 0.46112(16) 0.0380(12) Uani 1 1 d . . .
C5 C 0.5161(5) 0.7913(4) 0.3872(2) 0.0436(15) Uani 1 1 d . . .
Cl3 Cl 0.1687(4) 0.4054(4) 0.21042(17) 0.223(2) Uiso 1 1 d D A .
C4 C 0.5065(5) 0.8790(4) 0.4085(2) 0.0435(15) Uani 1 1 d . . .
H4 H 0.5604 0.9286 0.4115 0.052 Uiso 1 1 calc R . .
N1' N 0.3157(5) 0.6428(4) 0.33428(18) 0.0512(14) Uani 1 1 d . . .
C3 C 0.4005(5) 0.8782(4) 0.4247(2) 0.0411(15) Uani 1 1 d . . .
C6 C 0.3401(5) 0.9494(4) 0.45038(19) 0.0387(14) Uani 1 1 d . . .
C7 C 0.3821(6) 1.0394(4) 0.4628(2) 0.0483(16) Uani 1 1 d . . .
H7 H 0.4536 1.0589 0.4552 0.058 Uiso 1 1 calc R . .
C8 C 0.3173(5) 1.1009(4) 0.4867(2) 0.0495(17) Uani 1 1 d . . .
H8 H 0.3441 1.1626 0.4949 0.059 Uiso 1 1 calc R . .
C9 C 0.2133(5) 1.0703(4) 0.4981(2) 0.0488(16) Uani 1 1 d . . .
H9 H 0.1687 1.1102 0.5146 0.059 Uiso 1 1 calc R . .
C10 C 0.1760(5) 0.9789(5) 0.4848(2) 0.0503(17) Uani 1 1 d . . .
H10 H 0.1053 0.9581 0.4927 0.060 Uiso 1 1 calc R . .
C11 C 0.3857(5) 0.6456(4) 0.3736(2) 0.0414(15) Uani 1 1 d . . .
C12 C 0.4328(6) 0.5677(5) 0.3980(2) 0.0538(18) Uani 1 1 d . . .
H12 H 0.4832 0.5753 0.4252 0.065 Uiso 1 1 calc R . .
C13 C 0.4023(7) 0.4784(5) 0.3807(3) 0.067(2) Uani 1 1 d . . .
H13 H 0.4325 0.4230 0.3958 0.081 Uiso 1 1 calc R . .
C14 C 0.3267(7) 0.4711(5) 0.3408(3) 0.067(2) Uani 1 1 d . . .
H14 H 0.3029 0.4109 0.3290 0.081 Uiso 1 1 calc R . .
C15 C 0.2871(6) 0.5538(5) 0.3186(3) 0.063(2) Uani 1 1 d . . .
H15 H 0.2374 0.5481 0.2911 0.076 Uiso 1 1 calc R . .
C16 C 0.6084(5) 0.7521(4) 0.3629(2) 0.0429(16) Uani 1 1 d . . .
C17 C 0.7179(6) 0.7430(5) 0.3852(2) 0.0505(17) Uani 1 1 d . . .
H17 H 0.7322 0.7601 0.4164 0.061 Uiso 1 1 calc R . .
C18 C 0.8095(6) 0.7086(5) 0.3625(2) 0.0531(18) Uani 1 1 d . . .
H18 H 0.8830 0.7024 0.3786 0.064 Uiso 1 1 calc R . .
C19 C 0.7893(6) 0.6846(5) 0.3168(2) 0.0520(17) Uani 1 1 d . . .
C20 C 0.6801(6) 0.6934(6) 0.2932(3) 0.076(3) Uani 1 1 d . . .
H20 H 0.6668 0.6768 0.2619 0.091 Uiso 1 1 calc R . .
C21 C 0.5887(6) 0.7271(5) 0.3161(2) 0.066(2) Uani 1 1 d . . .
H21 H 0.5152 0.7327 0.3001 0.079 Uiso 1 1 calc R . .
C22 C 0.9841(7) 0.6353(9) 0.3141(3) 0.125(4) Uani 1 1 d . . .
H22A H 1.0342 0.6140 0.2923 0.187 Uiso 1 1 calc R . .
H22B H 0.9794 0.5861 0.3372 0.187 Uiso 1 1 calc R . .
H22C H 1.0140 0.6936 0.3289 0.187 Uiso 1 1 calc R . .
C23 C 0.2997(7) 0.3428(7) 0.2079(5) 0.206(7) Uiso 1 1 d D . .
Cl4A Cl 0.3551(7) 0.4316(6) 0.1739(3) 0.232(3) Uiso 0.60 1 d PD A 1
Cl4B Cl 0.4335(9) 0.4003(9) 0.2229(4) 0.238(6) Uiso 0.40 1 d PD . 2

loop_
_atom_site_aniso_label
_atom_site_aniso_U_11
_atom_site_aniso_U_22
_atom_site_aniso_U_33
_atom_site_aniso_U_23
_atom_site_aniso_U_13
_atom_site_aniso_U_12
Pd1 0.0330(3) 0.0424(3) 0.0414(3) 0.0022(2) 0.0066(2) -0.0088(2)
Cl1 0.0384(9) 0.0592(10) 0.0742(12) 0.0006(9) 0.0204(8) -0.0111(8)
N2 0.040(3) 0.037(3) 0.037(3) 0.001(2) 0.007(2) -0.007(2)
O1 0.050(3) 0.143(5) 0.058(3) -0.005(3) 0.010(3) 0.029(3)
Cl2 0.0525(10) 0.0454(9) 0.0674(11) -0.0051(8) 0.0147(9) -0.0162(8)
N1 0.036(3) 0.048(3) 0.041(3) -0.004(2) 0.011(2) -0.004(2)
N1'' 0.036(3) 0.043(3) 0.037(3) -0.002(2) 0.011(2) -0.006(2)
C5 0.041(4) 0.053(4) 0.039(4) -0.002(3) 0.011(3) -0.006(3)
C4 0.040(4) 0.043(4) 0.050(4) -0.006(3) 0.015(3) -0.011(3)
N1' 0.060(4) 0.048(3) 0.045(3) -0.003(3) 0.001(3) -0.009(3)
C3 0.040(4) 0.042(3) 0.042(4) 0.002(3) 0.009(3) -0.009(3)
C6 0.038(4) 0.042(3) 0.036(3) 0.002(3) 0.002(3) -0.010(3)
C7 0.049(4) 0.045(4) 0.053(4) 0.004(3) 0.013(3) -0.013(3)
C8 0.050(4) 0.039(3) 0.061(4) -0.005(3) 0.015(3) -0.007(3)
C9 0.048(4) 0.043(4) 0.059(4) -0.008(3) 0.016(3) 0.001(3)
C10 0.038(4) 0.056(4) 0.058(4) -0.007(3) 0.011(3) -0.008(3)
C11 0.040(4) 0.039(3) 0.047(4) 0.000(3) 0.013(3) -0.004(3)
C12 0.055(4) 0.060(5) 0.046(4) 0.011(4) 0.001(3) 0.007(4)
C13 0.083(6) 0.041(4) 0.078(6) 0.010(4) 0.012(5) 0.003(4)
C14 0.091(6) 0.046(4) 0.068(5) -0.012(4) 0.024(5) -0.008(4)
C15 0.068(5) 0.059(5) 0.059(5) -0.021(4) -0.003(4) -0.007(4)
C16 0.038(4) 0.049(4) 0.043(4) 0.000(3) 0.010(3) -0.004(3)
C17 0.048(4) 0.059(4) 0.045(4) -0.003(3) 0.009(3) -0.013(3)
C18 0.043(4) 0.066(5) 0.048(4) 0.002(4) -0.003(3) 0.004(3)
C19 0.045(4) 0.070(5) 0.045(4) -0.003(3) 0.018(3) 0.008(3)
C20 0.055(5) 0.130(8) 0.043(4) -0.018(4) 0.006(4) 0.015(5)
C21 0.041(4) 0.104(6) 0.051(5) -0.014(4) 0.000(3) 0.011(4)
C22 0.048(5) 0.251(14) 0.077(6) -0.013(7) 0.012(5) 0.056(7)

loop_
_atom_type_symbol
_atom_type_description
_atom_type_scat_dispersion_real
_atom_type_scat_dispersion_imag
_atom_type_scat_source
C C 0.0033 0.0016 'International Tables Vol C Tables 4.2.6.8 and 6.1.1.4'
H H 0.0000 0.0000 'International Tables Vol C Tables 4.2.6.8 and 6.1.1.4'
N N 0.0061 0.0033 'International Tables Vol C Tables 4.2.6.8 and 6.1.1.4'
O O 0.0106 0.0060 'International Tables Vol C Tables 4.2.6.8 and 6.1.1.4'
Cl Cl 0.1484 0.1585 'International Tables Vol C Tables 4.2.6.8 and 6.1.1.4'
Pd Pd -0.9988 1.0072 'International Tables Vol C Tables 4.2.6.8 and 6.1.1.4'

loop_
_geom_angle_atom_site_label_1
_geom_angle_atom_site_label_2
_geom_angle_atom_site_label_3
_geom_angle
_geom_angle_site_symmetry_3
N2 Pd1 N1'' 79.42(18) .
N2 Pd1 Cl2 98.45(13) .
N1'' Pd1 Cl2 177.34(14) .
N2 Pd1 Cl1 172.58(13) .
N1'' Pd1 Cl1 93.41(13) .
Cl2 Pd1 Cl1 88.76(6) .
C3 N2 N1 105.7(5) .
C3 N2 Pd1 114.8(4) .
N1 N2 Pd1 139.0(4) .
C19 O1 C22 115.9(6) .
N2 N1 C5 110.1(5) .
N2 N1 C11 122.1(4) .
C5 N1 C11 127.7(5) .
C10 N1'' C6 117.7(5) .
C10 N1'' Pd1 127.0(4) .
C6 N1'' Pd1 115.2(4) .
C4 C5 N1 107.1(5) .
C4 C5 C16 130.6(6) .
N1 C5 C16 122.4(5) .
C5 C4 C3 105.8(5) .
C5 C4 H4 127.1 .
C3 C4 H4 127.1 .
C11 N1' C15 115.0(6) .
N2 C3 C4 111.3(5) .
N2 C3 C6 116.2(5) .
C4 C3 C6 132.5(5) .
N1'' C6 C7 121.6(6) .
N1'' C6 C3 114.0(5) .
C7 C6 C3 124.4(5) .
C6 C7 C8 119.4(6) .
C6 C7 H7 120.3 .
C8 C7 H7 120.3 .
C9 C8 C7 119.3(6) .
C9 C8 H8 120.4 .
C7 C8 H8 120.4 .
C8 C9 C10 118.5(6) .
C8 C9 H9 120.7 .
C10 C9 H9 120.7 .
N1'' C10 C9 123.4(6) .
N1'' C10 H10 118.3 .
C9 C10 H10 118.3 .
N1' C11 C12 126.3(6) .
N1' C11 N1 115.8(5) .
C12 C11 N1 117.9(6) .
C13 C12 C11 116.9(6) .
C13 C12 H12 121.5 .
C11 C12 H12 121.5 .
C12 C13 C14 119.3(7) .
C12 C13 H13 120.4 .
C14 C13 H13 120.4 .
C15 C14 C13 118.8(7) .
C15 C14 H14 120.6 .
C13 C14 H14 120.6 .
N1' C15 C14 123.7(7) .
N1' C15 H15 118.2 .
C14 C15 H15 118.2 .
C17 C16 C21 118.2(6) .
C17 C16 C5 120.8(6) .
C21 C16 C5 121.0(6) .
C16 C17 C18 122.3(6) .
C16 C17 H17 118.9 .
C18 C17 H17 118.9 .
C19 C18 C17 119.1(6) .
C19 C18 H18 120.5 .
C17 C18 H18 120.5 .
C18 C19 O1 125.7(6) .
C18 C19 C20 120.2(6) .
O1 C19 C20 114.1(6) .
C19 C20 C21 120.5(6) .
C19 C20 H20 119.8 .
C21 C20 H20 119.8 .
C16 C21 C20 119.8(6) .
C16 C21 H21 120.1 .
C20 C21 H21 120.1 .
O1 C22 H22A 109.5 .
O1 C22 H22B 109.5 .
H22A C22 H22B 109.5 .
O1 C22 H22C 109.5 .
H22A C22 H22C 109.5 .
H22B C22 H22C 109.5 .
Cl4A C23 Cl4B 56.2(5) .
Cl4A C23 Cl3 93.5(5) .
Cl4B C23 Cl3 121.1(8) .
C23 Cl4B Cl4B 138.6(10) 2_655

loop_
_geom_bond_atom_site_label_1
_geom_bond_atom_site_label_2
_geom_bond_distance
_geom_bond_site_symmetry_2
Pd1 N2 2.044(5) .
Pd1 N1'' 2.046(5) .
Pd1 Cl2 2.2819(17) .
Pd1 Cl1 2.2853(16) .
N2 C3 1.342(7) .
N2 N1 1.358(6) .
O1 C19 1.364(7) .
O1 C22 1.451(8) .
N1 C5 1.374(7) .
N1 C11 1.443(7) .
N1'' C10 1.327(7) .
N1'' C6 1.363(7) .
C5 C4 1.373(8) .
C5 C16 1.461(8) .
Cl3 C23 1.769(5) .
C4 C3 1.376(8) .
C4 H4 0.9300 .
N1' C11 1.318(7) .
N1' C15 1.340(8) .
C3 C6 1.466(8) .
C6 C7 1.370(8) .
C7 C8 1.379(8) .
C7 H7 0.9300 .
C8 C9 1.366(8) .
C8 H8 0.9300 .
C9 C10 1.378(8) .
C9 H9 0.9300 .
C10 H10 0.9300 .
C11 C12 1.368(8) .
C12 C13 1.365(9) .
C12 H12 0.9300 .
C13 C14 1.370(10) .
C13 H13 0.9300 .
C14 C15 1.365(10) .
C14 H14 0.9300 .
C15 H15 0.9300 .
C16 C17 1.367(8) .
C16 C21 1.390(9) .
C17 C18 1.406(9) .
C17 H17 0.9300 .
C18 C19 1.356(9) .
C18 H18 0.9300 .
C19 C20 1.380(9) .
C20 C21 1.404(9) .
C20 H20 0.9300 .
C21 H21 0.9300 .
C22 H22A 0.9600 .
C22 H22B 0.9600 .
C22 H22C 0.9600 .
C23 Cl4A 1.748(5) .
C23 Cl4B 1.762(5) .
Cl4B Cl4B 2.07(2) 2_655

loop_
_geom_torsion_atom_site_label_1
_geom_torsion_atom_site_label_2
_geom_torsion_atom_site_label_3
_geom_torsion_atom_site_label_4
_geom_torsion
_geom_torsion_site_symmetry_4
N1'' Pd1 N2 C3 6.0(4) .
Cl2 Pd1 N2 C3 -172.3(4) .
Cl1 Pd1 N2 C3 21.2(13) .
N1'' Pd1 N2 N1 175.9(6) .
Cl2 Pd1 N2 N1 -2.5(6) .
Cl1 Pd1 N2 N1 -169.0(7) .
C3 N2 N1 C5 -0.9(6) .
Pd1 N2 N1 C5 -171.3(4) .
C3 N2 N1 C11 -179.3(5) .
Pd1 N2 N1 C11 10.3(9) .
N2 Pd1 N1'' C10 179.2(5) .
Cl2 Pd1 N1'' C10 -144(3) .
Cl1 Pd1 N1'' C10 1.2(5) .
N2 Pd1 N1'' C6 -5.0(4) .
Cl2 Pd1 N1'' C6 32(3) .
Cl1 Pd1 N1'' C6 177.0(4) .
N2 N1 C5 C4 0.7(7) .
C11 N1 C5 C4 179.0(6) .
N2 N1 C5 C16 -178.2(5) .
C11 N1 C5 C16 0.1(10) .
N1 C5 C4 C3 -0.2(7) .
C16 C5 C4 C3 178.6(6) .
N1 N2 C3 C4 0.8(7) .
Pd1 N2 C3 C4 173.9(4) .
N1 N2 C3 C6 -179.3(5) .
Pd1 N2 C3 C6 -6.2(7) .
C5 C4 C3 N2 -0.4(7) .
C5 C4 C3 C6 179.7(6) .
C10 N1'' C6 C7 -0.9(9) .
Pd1 N1'' C6 C7 -177.1(5) .
C10 N1'' C6 C3 179.4(5) .
Pd1 N1'' C6 C3 3.2(6) .
N2 C3 C6 N1'' 2.0(8) .
C4 C3 C6 N1'' -178.1(6) .
N2 C3 C6 C7 -177.7(6) .
C4 C3 C6 C7 2.2(11) .
N1'' C6 C7 C8 -0.2(9) .
C3 C6 C7 C8 179.5(6) .
C6 C7 C8 C9 1.1(10) .
C7 C8 C9 C10 -0.9(10) .
C6 N1'' C10 C9 1.1(9) .
Pd1 N1'' C10 C9 176.8(5) .
C8 C9 C10 N1'' -0.2(10) .
C15 N1' C11 C12 2.2(10) .
C15 N1' C11 N1 -179.4(5) .
N2 N1 C11 N1' 78.5(7) .
C5 N1 C11 N1' -99.6(7) .
N2 N1 C11 C12 -103.0(7) .
C5 N1 C11 C12 78.9(8) .
N1' C11 C12 C13 -1.7(10) .
N1 C11 C12 C13 180.0(6) .
C11 C12 C13 C14 -0.7(11) .
C12 C13 C14 C15 2.2(11) .
C11 N1' C15 C14 -0.5(10) .
C13 C14 C15 N1' -1.7(12) .
C4 C5 C16 C17 58.6(10) .
N1 C5 C16 C17 -122.8(7) .
C4 C5 C16 C21 -118.6(8) .
N1 C5 C16 C21 60.0(9) .
C21 C16 C17 C18 -0.6(10) .
C5 C16 C17 C18 -177.8(6) .
C16 C17 C18 C19 0.7(10) .
C17 C18 C19 O1 177.6(7) .
C17 C18 C19 C20 -0.4(11) .
C22 O1 C19 C18 7.0(12) .
C22 O1 C19 C20 -174.9(8) .
C18 C19 C20 C21 -0.1(12) .
O1 C19 C20 C21 -178.3(7) .
C17 C16 C21 C20 0.1(11) .
C5 C16 C21 C20 177.4(7) .
C19 C20 C21 C16 0.2(12) .
Cl4A C23 Cl4B Cl4B 177.5(15) 2_655
Cl3 C23 Cl4B Cl4B 106.1(12) 2_655
